data_1521852
loop_
_publ_author_name
'Roennebro, E.'
'Noreus, D.'
'Sakai, T.'
'Tsukahara, M.'

_publ_section_title
;
 Neutron diffraction study of the new hexagonal Laves phase (Hf, Ti) (Ni,
 V)2 and its deuteride
;
_journal_name_full 'Journal of Alloys Compd.'
_journal_page_first 169
_journal_page_last 173
_journal_volume 293
_journal_year 1999
_chemical_formula_sum 'D2.175 Hf0.702 Ni1.355 Ti0.298 V0.645'
_chemical_name_systematic '(Hf0.702 Ti0.298) (Ni1.355 V0.645) D2.175'
_space_group_IT_number 194
_symmetry_space_group_name_Hall '-P 6c 2c'
_symmetry_space_group_name_H-M 'P 63/m m c'
_cell_angle_alpha 90
_cell_angle_beta 90
_cell_angle_gamma 120
_cell_formula_units_Z 4
_cell_length_a 5.174
_cell_length_b 5.174
_cell_length_c 8.491
_cell_volume 196.853
_citation_journal_id_ASTM JALCEU
_cod_data_source_file Roennebro_JALCEU_1999_42.cif
_cod_data_source_block D2.175Hf0.702Ni1.355Ti0.298V0.645
_cod_original_cell_volume 196.8531
_cod_database_code 1521852

loop_
_symmetry_equiv_pos_as_xyz
x,y,z
x-y,x,z+1/2
-y,x-y,z
-x,-y,z+1/2
-x+y,-x,z
y,-x+y,z+1/2
-y,-x,-z+1/2
x-y,-y,-z
x,x-y,-z+1/2
y,x,-z
-x+y,y,-z+1/2
-x,-x+y,-z
-x,-y,-z
-x+y,-x,-z-1/2
y,-x+y,-z
x,y,-z-1/2
x-y,x,-z
-y,x-y,-z-1/2
y,x,z-1/2
-x+y,y,z
-x,-x+y,z-1/2
-y,-x,z
x-y,-y,z-1/2
x,x-y,z

loop_
_atom_site_label
_atom_site_type_symbol
_atom_site_fract_x
_atom_site_fract_y
_atom_site_fract_z
_atom_site_occupancy
_atom_site_U_iso_or_equiv
Ti1 Ti 0.3333 0.6667 0.07 0.2975 0.0
Hf1 Hf 0.3333 0.6667 0.07 0.7025 0.0
D1 D 0.049 0.372 0.562 0.304 0.0
V2 V 0.832 0.168 0.25 0.14 0.0
Ni2 Ni 0.832 0.168 0.25 0.86 0.0
V1 V 0 0 0 0.87 0.0
D2 D 0.23 0.46 0.25 0.233 0.0
Ni1 Ni 0 0 0 0.13 0.0
